data_1543531
loop_
_publ_author_name
'Filali Baba, Yassir'
'Mague, Joel T.'
'Kandri Rodi, Youssef'
'Ouzidan, Younes'
'Essassi, El Mokhtar'
'Zouihri, Hafid'

_publ_section_title
;
 2-Oxo-1,2-dihydroquinoline-4-carboxylic acid monohydrate
;
_journal_coeditor_code BH4007
_journal_issue 6
_journal_name_full IUCrData
_journal_page_first x160997
_journal_paper_doi 10.1107/S2414314616009974
_journal_volume 1
_journal_year 2016
_chemical_formula_iupac 'C10 H7 N O3, H2 O'
_chemical_formula_moiety 'C10 H7 N O3, H2 O'
_chemical_formula_sum 'C10 H9 N O4'
_chemical_formula_weight 207.18
_chemical_name_systematic
;
2-Oxo-1,2-dihydroquinoline-4-carboxylic acid monohydrate
;
_space_group_crystal_system monoclinic
_space_group_IT_number 13
_space_group_name_Hall '-P 2yac'
_space_group_name_H-M_alt 'P 1 2/n 1'
_symmetry_space_group_name_Hall '-P 2yac'
_symmetry_space_group_name_H-M 'P 1 2/n 1'
_atom_sites_solution_hydrogens mixed
_atom_sites_solution_primary direct
_atom_sites_solution_secondary difmap
_audit_creation_method SHELXL-2014/7
_cell_angle_alpha 90
_cell_angle_beta 98.582(2)
_cell_angle_gamma 90
_cell_formula_units_Z 8
_cell_length_a 20.7884(8)
_cell_length_b 3.72150(10)
_cell_length_c 23.8849(9)
_cell_measurement_reflns_used 8389
_cell_measurement_temperature 150(2)
_cell_measurement_theta_max 72.2342
_cell_measurement_theta_min 2.6307
_cell_volume 1827.14(11)
_computing_cell_refinement
;
SAINT (Bruker, 2016)
;
_computing_data_collection
;
APEX3 (Bruker, 2016)
;
_computing_data_reduction
;
SAINT (Bruker, 2016)
;
_computing_molecular_graphics
;
PLATON (Spek, 2009)
;
_computing_publication_material
;
publCIF (Westrip, 2010)
;
_computing_structure_refinement
;
SHELXL2014 (Sheldrick, 2015b)
;
_computing_structure_solution
;
SHELXT (Sheldrick, 2015a)
;
_diffrn_ambient_temperature 150(2)
_diffrn_detector_area_resol_mean 10.4167
_diffrn_measured_fraction_theta_full 0.987
_diffrn_measured_fraction_theta_max 0.976
_diffrn_measurement_device_type 'Bruker D8 VENTURE PHOTON 100 CMOS'
_diffrn_measurement_method '\w scans'
_diffrn_radiation_monochromator mirror
_diffrn_radiation_type CuK\a
_diffrn_radiation_wavelength 1.54178
_diffrn_reflns_av_R_equivalents 0.0352
_diffrn_reflns_limit_h_max 20
_diffrn_reflns_limit_h_min -24
_diffrn_reflns_limit_k_max 4
_diffrn_reflns_limit_k_min -4
_diffrn_reflns_limit_l_max 28
_diffrn_reflns_limit_l_min -29
_diffrn_reflns_number 12922
_diffrn_reflns_theta_full 67.500
_diffrn_reflns_theta_max 72.230
_diffrn_reflns_theta_min 3.053
_exptl_absorpt_coefficient_mu 1.004
_exptl_absorpt_correction_T_max 0.96
_exptl_absorpt_correction_T_min 0.85
_exptl_absorpt_correction_type multi-scan
_exptl_absorpt_process_details
;
(<i>SADABS</i>; Bruker, 2016)
;
_exptl_crystal_colour colourless
_exptl_crystal_density_diffrn 1.506
_exptl_crystal_density_method 'not measured'
_exptl_crystal_description plate
_exptl_crystal_F_000 864
_exptl_crystal_size_max 0.182
_exptl_crystal_size_mid 0.145
_exptl_crystal_size_min 0.044
_refine_diff_density_max 0.381
_refine_diff_density_min -0.250
_refine_ls_extinction_method none
_refine_ls_goodness_of_fit_ref 1.040
_refine_ls_hydrogen_treatment constr
_refine_ls_matrix_type full
_refine_ls_number_constraints 0
_refine_ls_number_parameters 281
_refine_ls_number_reflns 3541
_refine_ls_number_restraints 0
_refine_ls_restrained_S_all 1.040
_refine_ls_R_factor_all 0.0498
_refine_ls_R_factor_gt 0.0408
_refine_ls_shift/su_max 0.001
_refine_ls_shift/su_mean 0.000
_refine_ls_structure_factor_coef Fsqd
_refine_ls_weighting_details 'w=1/[\s^2^(Fo^2^)+(0.0589P)^2^+0.7256P] where P=(Fo^2^+2Fc^2^)/3'
_refine_ls_weighting_scheme calc
_refine_ls_wR_factor_gt 0.1028
_refine_ls_wR_factor_ref 0.1099
_reflns_number_gt 2964
_reflns_number_total 3541
_reflns_threshold_expression 'I > 2\s(I)'
_cod_data_source_file bh4007sup1.cif
_cod_data_source_block I
_cod_database_code 1543531
_shelx_estimated_absorpt_t_min 0.838
_shelx_estimated_absorpt_t_max 0.957

loop_
_space_group_symop_operation_xyz
'x, y, z'
'-x+1/2, y, -z+1/2'
'-x, -y, -z'
'x-1/2, -y, z-1/2'

loop_
_atom_site_type_symbol
_atom_site_label
_atom_site_fract_x
_atom_site_fract_y
_atom_site_fract_z
_atom_site_U_iso_or_equiv
_atom_site_adp_type
_atom_site_calc_flag
_atom_site_occupancy
_atom_site_disorder_assembly
_atom_site_disorder_group
O O1 0.05828(5) 0.4566(3) 0.55972(4) 0.0263(3) Uani d 1 . .
O O2 0.30022(5) 0.0876(3) 0.48988(4) 0.0271(3) Uani d 1 . .
H H2 0.3400 0.0624 0.5069 0.032 Uiso d 1 . .
O O3 0.28157(6) -0.1782(4) 0.57018(5) 0.0341(3) Uani d 1 . .
N N1 0.06261(6) 0.2096(4) 0.47364(5) 0.0203(3) Uani d 1 . .
H H1 0.0213 0.2875 0.4620 0.024 Uiso d 1 . .
C C1 0.09018(7) 0.2917(4) 0.52711(6) 0.0208(3) Uani d 1 . .
C C2 0.15720(7) 0.1848(4) 0.54320(6) 0.0216(3) Uani d 1 . .
H H2A 0.1777 0.2205 0.5811 0.026 Uiso calc 1 . .
C C3 0.19130(7) 0.0348(4) 0.50521(6) 0.0199(3) Uani d 1 . .
C C4 0.16090(7) -0.0446(4) 0.44812(6) 0.0195(3) Uani d 1 . .
C C5 0.19256(8) -0.2098(4) 0.40645(6) 0.0226(3) Uani d 1 . .
H H5 0.2373 -0.2721 0.4150 0.027 Uiso calc 1 . .
C C6 0.15898(8) -0.2811(4) 0.35347(6) 0.0244(3) Uani d 1 . .
H H6 0.1809 -0.3876 0.3255 0.029 Uiso calc 1 . .
C C7 0.09275(8) -0.1973(4) 0.34063(6) 0.0241(3) Uani d 1 . .
H H7 0.0699 -0.2517 0.3041 0.029 Uiso calc 1 . .
C C8 0.06040(8) -0.0374(4) 0.38018(6) 0.0221(3) Uani d 1 . .
H H8 0.0154 0.0180 0.3713 0.027 Uiso calc 1 . .
C C9 0.09468(7) 0.0431(4) 0.43393(6) 0.0197(3) Uani d 1 . .
C C10 0.26237(7) -0.0371(4) 0.52540(6) 0.0217(3) Uani d 1 . .
O O4 0.42412(5) 0.0548(3) 0.52056(4) 0.0251(3) Uani d 1 . .
O O5 0.37123(6) 0.7177(4) 0.69734(5) 0.0375(3) Uani d 1 . .
O O6 0.45531(6) 0.4850(4) 0.75528(5) 0.0347(3) Uani d 1 . .
H H6A 0.4327 0.5472 0.7816 0.042 Uiso d 1 . .
N N2 0.51852(6) 0.2797(4) 0.56588(5) 0.0197(3) Uani d 1 . .
H H2B 0.5374 0.1958 0.5365 0.024 Uiso d 1 . .
C C11 0.45441(7) 0.2135(4) 0.56345(6) 0.0203(3) Uani d 1 . .
C C12 0.42424(7) 0.3275(4) 0.61097(6) 0.0221(3) Uani d 1 . .
H H12 0.3787 0.2959 0.6100 0.026 Uiso calc 1 . .
C C13 0.46007(8) 0.4797(4) 0.65710(6) 0.0209(3) Uani d 1 . .
C C14 0.52881(7) 0.5455(4) 0.65896(6) 0.0197(3) Uani d 1 . .
C C15 0.56950(8) 0.7117(4) 0.70415(6) 0.0231(3) Uani d 1 . .
H H15 0.5519 0.7850 0.7368 0.028 Uiso calc 1 . .
C C16 0.63443(8) 0.7692(4) 0.70153(7) 0.0260(4) Uani d 1 . .
H H16 0.6613 0.8780 0.7326 0.031 Uiso calc 1 . .
C C17 0.66096(8) 0.6681(5) 0.65332(7) 0.0254(3) Uani d 1 . .
H H17 0.7057 0.7105 0.6518 0.030 Uiso calc 1 . .
C C18 0.62274(8) 0.5076(4) 0.60813(6) 0.0226(3) Uani d 1 . .
H H18 0.6408 0.4413 0.5753 0.027 Uiso calc 1 . .
C C19 0.55683(7) 0.4432(4) 0.61111(6) 0.0196(3) Uani d 1 . .
C C20 0.42396(8) 0.5753(5) 0.70562(6) 0.0245(3) Uani d 1 . .
O O7 0.39711(6) 0.7156(4) 0.83450(5) 0.0389(3) Uani d 1 . .
H H7A 0.4043 0.6144 0.8677 0.058 Uiso d 1 . .
H H7B 0.3549 0.7252 0.8268 0.058 Uiso d 1 . .
O O8 0.26582(17) 0.934(2) 0.80246(18) 0.0619(19) Uani d 0.494(12) A 1
H H8A 0.2609 1.1497 0.8152 0.093 Uiso d 0.494(12) A 1
H H8B 0.2407 0.7859 0.8173 0.093 Uiso d 0.494(12) A 1
O O8A 0.26537(17) 0.681(3) 0.8129(2) 0.071(2) Uani d 0.506(12) A 2
H H8AA 0.2488 0.7914 0.7819 0.107 Uiso d 0.506(12) A 2
H H8AB 0.2466 0.7575 0.8408 0.107 Uiso d 0.506(12) A 2

loop_
_atom_site_aniso_label
_atom_site_aniso_U_11
_atom_site_aniso_U_22
_atom_site_aniso_U_33
_atom_site_aniso_U_12
_atom_site_aniso_U_13
_atom_site_aniso_U_23
O1 0.0222(6) 0.0375(7) 0.0196(5) 0.0065(5) 0.0043(4) -0.0006(5)
O2 0.0149(5) 0.0434(7) 0.0228(5) 0.0000(5) 0.0028(4) 0.0026(5)
O3 0.0236(6) 0.0495(8) 0.0279(6) 0.0038(5) -0.0003(5) 0.0117(6)
N1 0.0154(6) 0.0263(7) 0.0192(6) 0.0016(5) 0.0024(5) 0.0018(5)
C1 0.0197(8) 0.0250(8) 0.0182(7) 0.0008(6) 0.0044(6) 0.0030(6)
C2 0.0193(7) 0.0271(8) 0.0178(7) -0.0001(6) 0.0012(5) 0.0024(6)
C3 0.0185(7) 0.0211(7) 0.0195(7) 0.0003(6) 0.0014(5) 0.0033(6)
C4 0.0187(7) 0.0204(7) 0.0192(7) -0.0005(6) 0.0025(5) 0.0023(6)
C5 0.0215(8) 0.0239(8) 0.0230(7) 0.0014(6) 0.0047(6) 0.0010(6)
C6 0.0285(8) 0.0245(8) 0.0209(7) 0.0011(6) 0.0059(6) -0.0002(6)
C7 0.0286(8) 0.0238(8) 0.0186(7) -0.0021(6) -0.0007(6) 0.0010(6)
C8 0.0205(7) 0.0240(8) 0.0210(7) -0.0012(6) 0.0002(6) 0.0038(6)
C9 0.0204(7) 0.0205(7) 0.0182(7) -0.0004(6) 0.0032(5) 0.0031(6)
C10 0.0195(8) 0.0256(8) 0.0196(7) 0.0010(6) 0.0021(6) -0.0015(6)
O4 0.0184(5) 0.0376(7) 0.0188(5) 0.0002(5) 0.0016(4) -0.0062(5)
O5 0.0298(7) 0.0586(9) 0.0247(6) 0.0155(6) 0.0066(5) -0.0015(6)
O6 0.0305(7) 0.0586(9) 0.0157(5) 0.0077(6) 0.0056(5) 0.0029(5)
N2 0.0184(6) 0.0263(7) 0.0150(6) 0.0017(5) 0.0039(5) -0.0008(5)
C11 0.0196(7) 0.0243(8) 0.0166(7) 0.0015(6) 0.0017(5) 0.0008(6)
C12 0.0192(7) 0.0285(8) 0.0189(7) 0.0024(6) 0.0040(6) 0.0009(6)
C13 0.0232(8) 0.0227(8) 0.0169(7) 0.0038(6) 0.0033(6) 0.0024(6)
C14 0.0222(8) 0.0192(7) 0.0173(7) 0.0027(6) 0.0021(5) 0.0020(5)
C15 0.0281(8) 0.0228(8) 0.0183(7) 0.0002(6) 0.0031(6) 0.0003(6)
C16 0.0284(9) 0.0239(8) 0.0241(8) -0.0028(6) -0.0020(6) -0.0012(6)
C17 0.0200(8) 0.0272(8) 0.0283(8) -0.0016(6) 0.0013(6) 0.0032(7)
C18 0.0204(8) 0.0257(8) 0.0220(7) 0.0019(6) 0.0045(6) 0.0012(6)
C19 0.0213(8) 0.0196(7) 0.0173(7) 0.0020(6) 0.0014(5) 0.0021(6)
C20 0.0240(8) 0.0309(9) 0.0189(7) 0.0007(6) 0.0039(6) -0.0015(6)
O7 0.0332(7) 0.0630(9) 0.0212(6) 0.0031(6) 0.0064(5) 0.0029(6)
O8 0.0327(18) 0.080(5) 0.075(3) -0.0015(19) 0.0131(15) 0.007(2)
O8A 0.0355(19) 0.098(6) 0.080(3) 0.009(2) 0.0097(17) -0.006(3)

loop_
_atom_type_symbol
_atom_type_description
_atom_type_scat_dispersion_real
_atom_type_scat_dispersion_imag
_atom_type_scat_source
C C 0.0181 0.0091 'International Tables Vol C Tables 4.2.6.8 and 6.1.1.4'
H H 0.0000 0.0000 'International Tables Vol C Tables 4.2.6.8 and 6.1.1.4'
N N 0.0311 0.0180 'International Tables Vol C Tables 4.2.6.8 and 6.1.1.4'
O O 0.0492 0.0322 'International Tables Vol C Tables 4.2.6.8 and 6.1.1.4'

loop_
_geom_angle_atom_site_label_1
_geom_angle_atom_site_label_2
_geom_angle_atom_site_label_3
_geom_angle
C10 O2 H2 106.1
C1 N1 C9 124.59(13)
C1 N1 H1 117.5
C9 N1 H1 117.6
O1 C1 N1 120.45(13)
O1 C1 C2 123.16(13)
N1 C1 C2 116.37(13)
C3 C2 C1 121.09(13)
C3 C2 H2A 119.5
C1 C2 H2A 119.5
C2 C3 C4 121.21(14)
C2 C3 C10 116.44(13)
C4 C3 C10 122.35(14)
C9 C4 C5 118.25(13)
C9 C4 C3 117.03(14)
C5 C4 C3 124.70(14)
C6 C5 C4 120.36(15)
C6 C5 H5 119.8
C4 C5 H5 119.8
C5 C6 C7 120.38(15)
C5 C6 H6 119.8
C7 C6 H6 119.8
C8 C7 C6 120.79(14)
C8 C7 H7 119.6
C6 C7 H7 119.6
C7 C8 C9 119.15(14)
C7 C8 H8 120.4
C9 C8 H8 120.4
N1 C9 C8 119.41(14)
N1 C9 C4 119.54(13)
C8 C9 C4 121.05(14)
O3 C10 O2 124.87(14)
O3 C10 C3 122.70(14)
O2 C10 C3 112.36(12)
C20 O6 H6A 109.7
C11 N2 C19 124.34(13)
C11 N2 H2B 116.2
C19 N2 H2B 119.3
O4 C11 N2 119.30(14)
O4 C11 C12 123.55(14)
N2 C11 C12 117.15(13)
C13 C12 C11 120.77(14)
C13 C12 H12 119.6
C11 C12 H12 119.6
C12 C13 C14 121.06(14)
C12 C13 C20 116.39(14)
C14 C13 C20 122.55(13)
C19 C14 C15 117.74(14)
C19 C14 C13 117.11(13)
C15 C14 C13 125.13(14)
C16 C15 C14 120.87(15)
C16 C15 H15 119.6
C14 C15 H15 119.6
C15 C16 C17 120.29(14)
C15 C16 H16 119.9
C17 C16 H16 119.9
C18 C17 C16 120.60(15)
C18 C17 H17 119.7
C16 C17 H17 119.7
C17 C18 C19 119.20(15)
C17 C18 H18 120.4
C19 C18 H18 120.4
N2 C19 C18 119.21(13)
N2 C19 C14 119.49(14)
C18 C19 C14 121.29(14)
O5 C20 O6 125.33(15)
O5 C20 C13 121.30(14)
O6 C20 C13 113.37(14)
H7A O7 H7B 104.1
H8A O8 H8B 109.5
H8AA O8A H8AB 109.5

loop_
_geom_bond_atom_site_label_1
_geom_bond_atom_site_label_2
_geom_bond_distance
O1 C1 1.2558(19)
O2 C10 1.3242(19)
O2 H2 0.8700
O3 C10 1.2047(19)
N1 C1 1.3545(19)
N1 C9 1.3844(19)
N1 H1 0.9101
C1 C2 1.445(2)
C2 C3 1.353(2)
C2 H2A 0.9500
C3 C4 1.445(2)
C3 C10 1.508(2)
C4 C9 1.406(2)
C4 C5 1.413(2)
C5 C6 1.377(2)
C5 H5 0.9500
C6 C7 1.400(2)
C6 H6 0.9500
C7 C8 1.374(2)
C7 H7 0.9500
C8 C9 1.405(2)
C8 H8 0.9500
O4 C11 1.2661(18)
O5 C20 1.207(2)
O6 C20 1.3091(19)
O6 H6A 0.8703
N2 C11 1.348(2)
N2 C19 1.3836(19)
N2 H2B 0.9098
C11 C12 1.440(2)
C12 C13 1.358(2)
C12 H12 0.9500
C13 C14 1.444(2)
C13 C20 1.514(2)
C14 C19 1.410(2)
C14 C15 1.411(2)
C15 C16 1.377(2)
C15 H15 0.9500
C16 C17 1.400(2)
C16 H16 0.9500
C17 C18 1.377(2)
C17 H17 0.9500
C18 C19 1.403(2)
C18 H18 0.9500
O7 H7A 0.8700
O7 H7B 0.8701
O8 H8A 0.8700
O8 H8B 0.8702
O8A H8AA 0.8699
O8A H8AB 0.8700

loop_
_geom_hbond_atom_site_label_D
_geom_hbond_atom_site_label_H
_geom_hbond_atom_site_label_A
_geom_hbond_site_symmetry_A
_geom_hbond_distance_DH
_geom_hbond_distance_HA
_geom_hbond_distance_DA
_geom_hbond_angle_DHA
_geom_hbond_publ_flag
O2 H2 O4 . 0.87 1.73 2.5734(15) 162 yes
N1 H1 O1 3_566 0.91 1.91 2.8100(17) 169 yes
O6 H6A O7 . 0.87 1.68 2.5423(17) 172 yes
N2 H2B O4 3_656 0.91 1.92 2.8229(16) 171 yes
O7 H7A O1 2_556 0.87 1.88 2.7336(16) 165 yes
O7 H7B O8 . 0.87 2.01 2.841(5) 159 yes
O7 H7B O8A . 0.87 1.85 2.713(4) 172 yes

loop_
_geom_torsion_atom_site_label_1
_geom_torsion_atom_site_label_2
_geom_torsion_atom_site_label_3
_geom_torsion_atom_site_label_4
_geom_torsion
C9 N1 C1 O1 177.00(14)
C9 N1 C1 C2 -2.0(2)
O1 C1 C2 C3 -174.35(15)
N1 C1 C2 C3 4.6(2)
C1 C2 C3 C4 -3.9(2)
C1 C2 C3 C10 174.98(14)
C2 C3 C4 C9 0.4(2)
C10 C3 C4 C9 -178.41(14)
C2 C3 C4 C5 -178.18(15)
C10 C3 C4 C5 3.0(2)
C9 C4 C5 C6 0.1(2)
C3 C4 C5 C6 178.66(15)
C4 C5 C6 C7 -1.3(2)
C5 C6 C7 C8 1.1(2)
C6 C7 C8 C9 0.2(2)
C1 N1 C9 C8 178.27(15)
C1 N1 C9 C4 -1.4(2)
C7 C8 C9 N1 178.94(14)
C7 C8 C9 C4 -1.4(2)
C5 C4 C9 N1 -179.12(14)
C3 C4 C9 N1 2.2(2)
C5 C4 C9 C8 1.2(2)
C3 C4 C9 C8 -177.40(14)
C2 C3 C10 O3 46.5(2)
C4 C3 C10 O3 -134.67(17)
C2 C3 C10 O2 -130.40(15)
C4 C3 C10 O2 48.4(2)
C19 N2 C11 O4 -178.38(14)
C19 N2 C11 C12 1.1(2)
O4 C11 C12 C13 176.50(15)
N2 C11 C12 C13 -3.0(2)
C11 C12 C13 C14 2.6(2)
C11 C12 C13 C20 -177.53(14)
C12 C13 C14 C19 -0.4(2)
C20 C13 C14 C19 179.79(14)
C12 C13 C14 C15 177.96(15)
C20 C13 C14 C15 -1.9(2)
C19 C14 C15 C16 -0.4(2)
C13 C14 C15 C16 -178.72(15)
C14 C15 C16 C17 1.0(2)
C15 C16 C17 C18 -0.5(2)
C16 C17 C18 C19 -0.6(2)
C11 N2 C19 C18 -178.15(14)
C11 N2 C19 C14 1.1(2)
C17 C18 C19 N2 -179.57(14)
C17 C18 C19 C14 1.2(2)
C15 C14 C19 N2 -179.93(13)
C13 C14 C19 N2 -1.5(2)
C15 C14 C19 C18 -0.7(2)
C13 C14 C19 C18 177.75(14)
C12 C13 C20 O5 -43.5(2)
C14 C13 C20 O5 136.39(18)
C12 C13 C20 O6 135.88(16)
C14 C13 C20 O6 -44.3(2)

_cod_database_fobs_code 1543531
